data_1532781
loop_
_publ_author_name
'Obbade, S.'
'Dion, C.'
'Saadi, M.'
'Abraham, F.'

_publ_section_title
;
 Synthesis, crystal structure and electrical characterization of Cs4 ((U
 O2)2 (V2 O7) O2), a uranyl divanadate with chains of corner-sharing
 uranyl square bipyramids
;
_journal_name_full 'Journal of Solid State Chemistry'
_journal_page_first 1567
_journal_page_last 1574
_journal_volume 177
_journal_year 2004
_chemical_formula_sum 'Cs4 O13 U2 V2'
_chemical_name_systematic 'Cs4 ((U O2)2 (V2 O7) O2)'
_space_group_IT_number 59
_symmetry_space_group_name_Hall '-P 2ab 2a'
_symmetry_space_group_name_H-M 'P m m n :2'
_cell_angle_alpha 90
_cell_angle_beta 90
_cell_angle_gamma 90
_cell_formula_units_Z 2
_cell_length_a 8.4828
_cell_length_b 13.426
_cell_length_c 7.1366
_cell_volume 812.788
_citation_journal_id_ASTM JSSCBI
_cod_data_source_file Obbade_JSSCBI_2004_1685.cif
_cod_data_source_block Cs4O13U2V2
_cod_original_cell_volume 812.7878
_cod_database_code 1532781

loop_
_symmetry_equiv_pos_as_xyz
x,y,z
-x+1/2,-y+1/2,z
x+1/2,-y,-z
-x,y+1/2,-z
-x,-y,-z
x-1/2,y-1/2,-z
-x-1/2,y,z
x,-y-1/2,z

loop_
_atom_site_label
_atom_site_type_symbol
_atom_site_fract_x
_atom_site_fract_y
_atom_site_fract_z
_atom_site_occupancy
_atom_site_U_iso_or_equiv
O3 O-2 -0.001 0.6474 0.17 1 0.0
Cs2 Cs+1 0.25 0.75 0.8729 1 0.0
O1 O-2 0.25 0.5135 -0.021 1 0.0
Cs1 Cs+1 0.25 0.5449 0.487 1 0.0
V1 V+5 -0.0455 0.75 0.2975 1 0.0
O4 O-2 0.058 0.75 0.486 1 0.0
Cs3 Cs+1 0.25 0.25 0.2058 1 0.0
U1 U+6 0 0.5 0 1 0.0
O5 O-2 0.75 0.75 0.359 1 0.0
O2 O-2 -0.019 0.5708 0.781 1 0.0
